data_7150448
loop_
_publ_author_name
'Lentz, Dieter'
'Patzschke, Mona'
'Bach, Ansgar'
'Scheins, Stephan'
'Luger, Peter'

_publ_section_title
;
 Experimental charge density of octafluoro-1,2-dimethylenecyclobutane:
 atomic volumes and charges in a perfluorinated hydrocarbon
;
_journal_coden_ASTM OBCRAK
_journal_issue 2
_journal_name_full 'Organic & Biomolecular Chemistry'
_journal_page_first 409
_journal_page_last 414
_journal_paper_doi 10.1039/b208704a
_journal_volume 1
_journal_year 2003
_chemical_formula_moiety 'C6 F8'
_chemical_formula_sum 'C6 F8'
_chemical_formula_weight 224.06
_chemical_name_systematic octafluoro-1,2-dimethylenecyclobutane
_space_group_IT_number 14
_symmetry_cell_setting monoclinic
_symmetry_space_group_name_Hall '-P 2ybc'
_symmetry_space_group_name_H-M 'P 1 21/c 1'
_atom_sites_solution_hydrogens geom
_atom_sites_solution_primary direct
_atom_sites_solution_secondary difmap
_cell_angle_alpha 90
_cell_angle_beta 100.87(1)
_cell_angle_gamma 90
_cell_formula_units_Z 4
_cell_length_a 8.134(1)
_cell_length_b 7.1110(8)
_cell_length_c 12.699(2)
_cell_measurement_reflns_used 27039
_cell_measurement_temperature 100(2)
_cell_measurement_theta_max 51.9
_cell_measurement_theta_min 3.3
_cell_volume 721.34(17)
_computing_cell_refinement 'SMART, SAINT (Siemens, 1996)'
_computing_data_collection 'Bruker AXS SMART CCD diffractometer'
_computing_data_reduction 'SMART (Siemens, 1996)'
_computing_molecular_graphics 'Koritsanszky et al, (1995)'
_computing_publication_material 'PLATON (Spek, 1990)'
_computing_structure_refinement 'Koritsanszky et al, (1995)'
_computing_structure_solution 'SHELXS-97 (Sheldrick, 1997)'
_diffrn_ambient_temperature 100(2)
_diffrn_measurement_device_type 'Bruker AXS SMART CCD diffractometer'
_diffrn_measurement_method '\w and \f'
_diffrn_radiation_monochromator graphite
_diffrn_radiation_source 'fine-focus sealed tube'
_diffrn_radiation_type MoK\a
_diffrn_radiation_wavelength 0.7107
_diffrn_reflns_av_R_equivalents 0.0217
_diffrn_reflns_av_sigmaI/netI 0.0225
_diffrn_reflns_limit_h_max 8
_diffrn_reflns_limit_h_min -5
_diffrn_reflns_limit_k_max 15
_diffrn_reflns_limit_k_min -15
_diffrn_reflns_limit_l_max 28
_diffrn_reflns_limit_l_min -8
_diffrn_reflns_number 48515
_diffrn_reflns_theta_max 53.49
_diffrn_reflns_theta_min 2.86
_diffrn_standards_decay_% 0
_diffrn_standards_number no
_exptl_absorpt_coefficient_mu 0.251
_exptl_absorpt_correction_T_max 0.88
_exptl_absorpt_correction_T_min 0.86
_exptl_absorpt_correction_type empirical
_exptl_crystal_colour colorless
_exptl_crystal_density_diffrn 2.063
_exptl_crystal_density_method 'Not Measured'
_exptl_crystal_description cylinder
_exptl_crystal_F_000 432
_exptl_crystal_size_max 0.6
_exptl_crystal_size_rad 0.5
_refine_diff_density_max 0.19
_refine_diff_density_min -0.26
_refine_ls_abs_structure_Flack none
_refine_ls_goodness_of_fit_ref 2.52
_refine_ls_hydrogen_treatment ' no hydrogen in the molecule'
_refine_ls_matrix_type full
_refine_ls_number_parameters 195
_refine_ls_number_reflns 5127
_refine_ls_number_restraints 0
_refine_ls_R_factor_gt 0.031
_refine_ls_shift/su_max 0.020
_refine_ls_shift/su_mean 0.003
_refine_ls_structure_factor_coef F
_refine_ls_weighting_scheme sigma
_refine_ls_wR_factor_ref 0.041
_reflns_number_gt 5127
_reflns_number_total 8383
_reflns_threshold_expression 'I > 3 \s(I)'
_cod_data_source_file b208704a.txt
_cod_data_source_block ac
_cod_depositor_comments
;
The following automatic conversions were performed:
'_symmetry_cell_setting' value 'Monoclinic' changed to 'monoclinic'
according to '/home/saulius/struct/CIF-dictionaries/cif_core.dic'
dictionary named 'cif_core.dic' version 2.4.1 from 2010-06-29.

Automatic conversion script
Id: cif_fix_enum 1527 2010-12-29 10:47:43Z saulius 
;
_cod_original_cell_volume 721.3(2)
_cod_original_sg_symbol_H-M 'P 21/c'
_cod_database_code 7150448

loop_
_symmetry_equiv_pos_as_xyz
x,y,z
-x,1/2+y,1/2-z
-x,-y,-z
x,1/2-y,1/2+z

loop_
_atom_site_aniso_label
_atom_site_aniso_U_11
_atom_site_aniso_U_22
_atom_site_aniso_U_33
_atom_site_aniso_U_23
_atom_site_aniso_U_13
_atom_site_aniso_U_12
F1 0.0469(4) 0.0270(3) 0.0357(3) 0.0095(2) 0.0017(2) 0.0047(2)
F2 0.0383(3) 0.0481(4) 0.0210(2) -0.0003(2) -0.0028(2) 0.0019(3)
F3 0.0300(2) 0.0291(2) 0.0380(3) -0.0056(2) 0.0073(2) -0.0123(2)
F4 0.0367(3) 0.0318(2) 0.0345(3) -0.0108(2) 0.0135(2) 0.0059(2)
F5 0.0278(3) 0.0387(3) 0.0411(3) -0.0011(2) -0.0006(2) 0.0152(2)
F6 0.0490(3) 0.0257(2) 0.0290(2) 0.0069(2) 0.0122(3) -0.0023(2)
F7 0.0378(3) 0.0390(3) 0.0231(3) -0.0059(2) -0.0012(2) -0.0079(2)
F8 0.0633(4) 0.0188(2) 0.0423(3) -0.0052(2) 0.0002(3) -0.0034(2)
C1 0.0263(3) 0.0281(3) 0.0202(2) 0.0031(2) 0.0017(2) 0.0023(2)
C2 0.0184(2) 0.0205(2) 0.0182(2) -0.0004(2) 0.0031(2) 0.0001(2)
C3 0.0207(2) 0.0200(2) 0.0245(3) -0.0046(2) 0.0069(2) -0.0011(2)
C4 0.0222(3) 0.0203(2) 0.0237(3) 0.0016(2) 0.0046(2) 0.0032(2)
C5 0.0183(2) 0.0186(2) 0.0187(2) -0.0012(2) 0.0028(2) -0.0012(2)
C6 0.0293(3) 0.0210(2) 0.0232(3) -0.0040(2) 0.0018(2) -0.0043(2)

loop_
_atom_site_label
_atom_site_type_symbol
_atom_site_thermal_displace_type
_atom_site_fract_x
_atom_site_fract_y
_atom_site_fract_z
_atom_site_occupancy
_atom_site_U_iso_or_equiv
_atom_site_calc_flag
_atom_site_refinement_flags
F1 F Uani 0.86839(8) 0.53597(12) 0.88150(5) 1.000 0.0373(2) . .
F2 F Uani 0.93774(9) 0.78456(10) 0.97794(6) 1.000 0.0369(2) . .
F3 F Uani 0.92545(9) 1.13467(9) 0.79856(5) 1.000 0.0322(1) . .
F4 F Uani 0.69354(8) 1.12534(9) 0.85942(6) 1.000 0.0334(2) . .
F5 F Uani 0.52212(10) 1.06798(9) 0.66081(5) 1.000 0.0368(2) . .
F6 F Uani 0.75312(9) 1.08903(8) 0.59928(6) 1.000 0.0339(1) . .
F7 F Uani 0.59126(8) 0.67890(9) 0.52642(6) 1.000 0.0342(2) . .
F8 F Uani 0.70099(10) 0.48228(11) 0.64956(6) 1.000 0.0427(2) . .
C1 C Uani 0.86507(10) 0.71946(12) 0.88415(6) 1.000 0.0252(2) . .
C2 C Uani 0.79655(9) 0.82834(10) 0.80304(6) 1.000 0.0191(1) . .
C3 C Uani 0.78104(10) 1.03937(10) 0.79346(7) 1.000 0.0214(1) . .
C4 C Uani 0.68205(10) 1.00930(11) 0.67570(6) 1.000 0.0220(2) . .
C5 C Uani 0.70957(9) 0.80101(10) 0.69275(6) 1.000 0.0186(1) . .
C6 C Uani 0.66899(10) 0.65858(11) 0.62593(6) 1.000 0.0249(2) . .

loop_
_atom_type_symbol
_atom_type_description
_atom_type_scat_dispersion_real
_atom_type_scat_dispersion_imag
_atom_type_scat_source
C C 0.0033 0.0016 'International Tables Vol C Tables 4.2.6.8 and 6.1.1.4'
F F 0.0171 0.0103 'International Tables Vol C Tables 4.2.6.8 and 6.1.1.4'

loop_
_geom_angle_atom_site_label_1
_geom_angle_atom_site_label_2
_geom_angle_atom_site_label_3
_geom_angle
_geom_angle_site_symmetry_1
_geom_angle_site_symmetry_2
_geom_angle_site_symmetry_3
_geom_angle_publ_flag
F1 C1 F2 111.63(7) . . . yes
F1 C1 C2 124.88(7) . . . yes
F2 C1 C2 123.50(8) . . . yes
C1 C2 C3 131.34(7) . . . no
C1 C2 C5 136.53(7) . . . no
C3 C2 C5 92.12(6) . . . no
F3 C3 F4 107.49(7) . . . yes
F3 C3 C2 115.95(7) . . . yes
F3 C3 C4 113.54(7) . . . yes
F4 C3 C2 116.62(7) . . . yes
F4 C3 C4 114.70(7) . . . yes
C2 C3 C4 87.79(6) . . . no
F5 C4 F6 107.68(7) . . . yes
F5 C4 C3 113.54(6) . . . yes
F5 C4 C5 116.01(7) . . . yes
F6 C4 C3 114.57(7) . . . yes
F6 C4 C5 116.45(7) . . . yes
C3 C4 C5 87.79(6) . . . no
C2 C5 C4 92.24(6) . . . no
C2 C5 C6 137.35(7) . . . no
C4 C5 C6 130.39(7) . . . no
F7 C6 F8 111.54(7) . . . yes
F7 C6 C5 123.44(7) . . . yes
F8 C6 C5 125.02(7) . . . yes

loop_
_geom_bond_atom_site_label_1
_geom_bond_atom_site_label_2
_geom_bond_distance
_geom_bond_site_symmetry_1
_geom_bond_site_symmetry_2
_geom_bond_publ_flag
F1 C1 1.3056(12) . . yes
F2 C1 1.3102(11) . . yes
F3 C3 1.3470(11) . . yes
F4 C3 1.3441(11) . . yes
F5 C4 1.3451(11) . . yes
F6 C4 1.3450(11) . . yes
F7 C6 1.3100(11) . . yes
F8 C6 1.3038(11) . . yes
C1 C2 1.3246(11) . . no
C2 C3 1.5089(10) . . no
C2 C5 1.4581(11) . . no
C3 C4 1.5736(12) . . no
C4 C5 1.5075(11) . . no
C5 C6 1.3225(11) . . no

loop_
_geom_contact_atom_site_label_1
_geom_contact_atom_site_label_2
_geom_contact_distance
_geom_contact_site_symmetry_1
_geom_contact_site_symmetry_2
_geom_contact_publ_flag
F1 F3 3.1068(10) . 1_545 no
F1 F8 3.0269(10) . . no
F1 F5 3.1283(11) . 2_646 no
F1 F6 3.0653(10) . 2_746 no
F1 F2 3.1315(11) . 3_767 no
F2 F1 3.1315(11) . 3_767 no
F2 F3 2.9038(10) . 3_777 no
F2 F7 3.0072(10) . 4_565 no
F2 C6 3.1659(11) . 4_565 no
F3 F1 3.1068(10) . 1_565 no
F3 F6 2.6714(10) . . no
F3 C1 3.1845(10) . 2_756 no
F3 C2 3.1264(10) . 2_756 no
F3 C5 3.1782(10) . 2_756 no
F3 C6 3.2615(11) . 2_756 no
F3 F2 2.9038(10) . 3_777 no
F4 F5 2.6731(10) . . no
F4 F7 2.9798(10) . 2_656 no
F4 C6 2.9988(11) . 2_656 no
F5 F4 2.6731(10) . . no
F5 F1 3.1283(11) . 2_656 no
F5 C1 3.2752(12) . 2_656 no
F5 C2 3.2872(11) . 2_656 no
F5 C5 3.3282(10) . 2_656 no
F5 F7 2.9860(10) . 3_676 no
F6 F3 2.6714(10) . . no
F6 F8 2.9171(10) . 1_565 no
F6 F1 3.0653(10) . 2_756 no
F6 C1 3.2098(11) . 2_756 no
F7 F4 2.9798(10) . 2_646 no
F7 F5 2.9860(10) . 3_676 no
F7 F7 2.9584(9) . 3_666 no
F7 F2 3.0072(10) . 4_564 no
F7 C1 3.2037(11) . 4_564 no
F8 F1 3.0269(10) . . no
F8 F6 2.9171(10) . 1_545 no
C1 F3 3.1845(10) . 2_746 no
C1 F5 3.2752(11) . 2_646 no
C1 F6 3.2098(11) . 2_746 no
C1 F7 3.2037(11) . 4_565 no
C2 F3 3.1264(10) . 2_746 no
C2 F5 3.2872(11) . 2_646 no
C5 F3 3.1782(10) . 2_746 no
C5 F5 3.3282(10) . 2_646 no
C6 F3 3.2615(11) . 2_746 no
C6 F4 2.9988(11) . 2_646 no
C6 F2 3.1659(11) . 4_564 no

loop_
_geom_torsion_atom_site_label_1
_geom_torsion_atom_site_label_2
_geom_torsion_atom_site_label_3
_geom_torsion_atom_site_label_4
_geom_torsion
_geom_torsion_site_symmetry_1
_geom_torsion_site_symmetry_2
_geom_torsion_site_symmetry_3
_geom_torsion_site_symmetry_4
_geom_torsion_publ_flag
F1 C1 C2 C3 179.40(8) . . . . no
F1 C1 C2 C5 -0.43(16) . . . . no
F2 C1 C2 C3 -0.24(14) . . . . no
F2 C1 C2 C5 179.93(9) . . . . no
C1 C2 C3 F3 66.65(12) . . . . no
C1 C2 C3 F4 -61.51(12) . . . . no
C1 C2 C3 C4 -178.16(9) . . . . no
C5 C2 C3 F3 -113.46(8) . . . . no
C5 C2 C3 F4 118.37(8) . . . . no
C5 C2 C3 C4 1.73(6) . . . . no
C1 C2 C5 C4 178.07(10) . . . . no
C1 C2 C5 C6 -3.79(17) . . . . no
C3 C2 C5 C4 -1.81(6) . . . . no
C3 C2 C5 C6 176.33(10) . . . . no
F3 C3 C4 F5 -126.73(7) . . . . no
F3 C3 C4 F6 -2.43(10) . . . . no
F3 C3 C4 C5 115.77(7) . . . . no
F4 C3 C4 F5 -2.59(10) . . . . no
F4 C3 C4 F6 121.71(8) . . . . no
F4 C3 C4 C5 -120.09(7) . . . . no
C2 C3 C4 F5 115.83(7) . . . . no
C2 C3 C4 F6 -119.87(7) . . . . no
C2 C3 C4 C5 -1.67(6) . . . . no
F5 C4 C5 C2 -113.48(7) . . . . no
F5 C4 C5 C6 68.18(11) . . . . no
F6 C4 C5 C2 118.20(7) . . . . no
F6 C4 C5 C6 -60.14(12) . . . . no
C3 C4 C5 C2 1.73(6) . . . . no
C3 C4 C5 C6 -176.61(9) . . . . no
C2 C5 C6 F7 -177.96(8) . . . . no
C2 C5 C6 F8 1.72(16) . . . . no
C4 C5 C6 F7 -0.40(14) . . . . no
C4 C5 C6 F8 179.27(8) . . . . no

loop_
_cod_changelog_entry_id
_cod_changelog_entry_author
_cod_changelog_entry_date
_cod_changelog_entry_text
1 'Vaitkus, Antanas' 2022-04-22T19:00:00+03:00 'Updated bibliographic information.'

loop_
_cod_related_entry_id
_cod_related_entry_database
_cod_related_entry_code
1 ChemSpider 10325720
